data_7701211
loop_
_publ_author_name
'Bodenstein, Tilmann'
'Eichh\"ofer, Andreas'

_publ_section_title
;
 Magnetic anisotropy in trigonal planar Fe(ii) bis(trimethylsilyl)amido
 complexes of the type
 [Fe{N(SiMe<sub>3</sub>)<sub>2</sub>}<sub>2</sub>L]-experiment and theory.
;
_journal_issue 41
_journal_name_full 'Dalton transactions (Cambridge, England : 2003)'
_journal_page_first 15699
_journal_page_last 15712
_journal_paper_doi 10.1039/c9dt01702j
_journal_volume 48
_journal_year 2019
_chemical_formula_sum 'C30 H51 As Fe N2 Si4'
_chemical_formula_weight 682.85
_chemical_properties_physical Air-sensitive,Moisture-sensitive
_space_group_crystal_system triclinic
_space_group_IT_number 2
_space_group_name_Hall '-P 1'
_space_group_name_H-M_alt 'P -1'
_symmetry_space_group_name_Hall '-P 1'
_symmetry_space_group_name_H-M 'P -1'
_atom_sites_solution_hydrogens mixed
_audit_creation_method SHELXL-2014
_audit_update_record
;
2019-03-11 deposited with the CCDC.    2019-09-13 downloaded from the CCDC.
;
_cell_angle_alpha 90.654(4)
_cell_angle_beta 93.729(4)
_cell_angle_gamma 91.626(4)
_cell_formula_units_Z 2
_cell_length_a 10.0844(5)
_cell_length_b 13.4794(6)
_cell_length_c 13.8294(7)
_cell_measurement_reflns_used 19553
_cell_measurement_temperature 183(2)
_cell_measurement_theta_max 27.31
_cell_measurement_theta_min 2.42
_cell_volume 1874.95(16)
_computing_cell_refinement 'STOE X-AREA'
_computing_data_collection 'STOE X-AREA'
_computing_data_reduction 'STOE X-RED'
_computing_structure_refinement 'SHELXL-2014 (Sheldrick, 2014)'
_diffrn_ambient_temperature 183(2)
_diffrn_detector_area_resol_mean 6.67
_diffrn_measured_fraction_theta_full 0.994
_diffrn_measured_fraction_theta_max 0.988
_diffrn_measurement_device_type 'STOE IPDS 2T'
_diffrn_measurement_method 'rotation method'
_diffrn_radiation_type MoK\a
_diffrn_radiation_wavelength 0.71073
_diffrn_reflns_av_R_equivalents 0.0431
_diffrn_reflns_av_unetI/netI 0.0374
_diffrn_reflns_Laue_measured_fraction_full 0.994
_diffrn_reflns_Laue_measured_fraction_max 0.988
_diffrn_reflns_limit_h_max 12
_diffrn_reflns_limit_h_min -12
_diffrn_reflns_limit_k_max 17
_diffrn_reflns_limit_k_min -16
_diffrn_reflns_limit_l_max 17
_diffrn_reflns_limit_l_min -17
_diffrn_reflns_number 18246
_diffrn_reflns_point_group_measured_fraction_full 0.994
_diffrn_reflns_point_group_measured_fraction_max 0.988
_diffrn_reflns_theta_full 25.242
_diffrn_reflns_theta_max 26.746
_diffrn_reflns_theta_min 2.426
_diffrn_source 'sealed X-ray tube, 12 x 0.4 mm long-fine focus'
_exptl_absorpt_coefficient_mu 1.426
_exptl_absorpt_correction_T_max 0.7762
_exptl_absorpt_correction_T_min 0.6042
_exptl_absorpt_correction_type integration
_exptl_absorpt_process_details XRED32
_exptl_crystal_colour colourless
_exptl_crystal_density_diffrn 1.210
_exptl_crystal_description 'irregular block'
_exptl_crystal_F_000 720
_exptl_crystal_preparation 'Magnetic properties'
_exptl_crystal_size_max 0.600
_exptl_crystal_size_mid 0.367
_exptl_crystal_size_min 0.100
_refine_diff_density_max 0.672
_refine_diff_density_min -1.010
_refine_diff_density_rms 0.073
_refine_ls_extinction_method none
_refine_ls_goodness_of_fit_ref 1.012
_refine_ls_hydrogen_treatment mixed
_refine_ls_matrix_type full
_refine_ls_number_parameters 503
_refine_ls_number_reflns 7864
_refine_ls_number_restraints 0
_refine_ls_restrained_S_all 1.012
_refine_ls_R_factor_all 0.0401
_refine_ls_R_factor_gt 0.0328
_refine_ls_shift/su_max 0.002
_refine_ls_shift/su_mean 0.000
_refine_ls_structure_factor_coef Fsqd
_refine_ls_weighting_details 'w=1/[\s^2^(Fo^2^)+(0.0599P)^2^] where P=(Fo^2^+2Fc^2^)/3'
_refine_ls_weighting_scheme calc
_refine_ls_wR_factor_gt 0.0840
_refine_ls_wR_factor_ref 0.0871
_reflns_Friedel_coverage 0.000
_reflns_number_gt 6671
_reflns_number_total 7864
_reflns_threshold_expression 'I > 2\s(I)'
_cod_data_source_file c9dt01702j2.cif
_cod_data_source_block P-1_CCDC1
_cod_depositor_comments 'Adding full bibliography for 7701207--7701211.cif.'
_cod_database_code 7701211
_shelx_space_group_comment
; 
The symmetry employed for this shelxl refinement is uniquely defined 
by the following loop, which should always be used as a source of 
symmetry information in preference to the above space-group names. 
They are only intended as comments. 
;
_shelxl_version_number 2014-3

loop_
_space_group_symop_operation_xyz
'x, y, z'
'-x, -y, -z'

loop_
_atom_site_label
_atom_site_type_symbol
_atom_site_fract_x
_atom_site_fract_y
_atom_site_fract_z
_atom_site_U_iso_or_equiv
_atom_site_adp_type
_atom_site_occupancy
_atom_site_site_symmetry_order
_atom_site_calc_flag
_atom_site_refinement_flags_posn
_atom_site_refinement_flags_adp
_atom_site_refinement_flags_occupancy
_atom_site_disorder_assembly
_atom_site_disorder_group
As1 As 0.32148(2) 0.66364(2) 0.85165(2) 0.02115(7) Uani 1 1 d . . . . .
Fe1 Fe 0.25672(3) 0.79017(2) 0.71430(2) 0.02168(8) Uani 1 1 d . . . . .
Si1 Si 0.17815(6) 0.63384(4) 0.55103(4) 0.02651(12) Uani 1 1 d . . . . .
Si2 Si 0.39951(6) 0.78355(4) 0.52216(4) 0.02995(13) Uani 1 1 d . . . . .
Si3 Si 0.03967(7) 0.94303(5) 0.73999(6) 0.04342(17) Uani 1 1 d . . . . .
Si4 Si 0.32481(7) 0.99751(5) 0.80991(5) 0.03390(14) Uani 1 1 d . . . . .
N1 N 0.28857(17) 0.72531(12) 0.59408(11) 0.0239(3) Uani 1 1 d . . . . .
N2 N 0.20330(17) 0.91501(12) 0.76445(12) 0.0269(4) Uani 1 1 d . . . . .
C1 C 0.0436(2) 0.6153(2) 0.63697(18) 0.0446(6) Uani 1 1 d . . . . .
H1A H 0.0762 0.5743 0.6910 0.067 Uiso 1 1 calc R U . . .
H1B H -0.0338 0.5821 0.6029 0.067 Uiso 1 1 calc R U . . .
H1C H 0.0182 0.6799 0.6619 0.067 Uiso 1 1 calc R U . . .
C2 C 0.0940(3) 0.6632(2) 0.43067(19) 0.0470(7) Uani 1 1 d . . . . .
H2A H 0.158(4) 0.673(3) 0.386(3) 0.065(10) Uiso 1 1 d . . . . .
H2B H 0.028(4) 0.616(3) 0.413(2) 0.066(10) Uiso 1 1 d . . . . .
H2C H 0.058(4) 0.730(3) 0.432(3) 0.067(10) Uiso 1 1 d . . . . .
C3 C 0.2604(3) 0.51161(19) 0.5405(2) 0.0447(6) Uani 1 1 d . . . . .
H3A H 0.297(4) 0.489(3) 0.603(3) 0.087(12) Uiso 1 1 d . . . . .
H3B H 0.195(4) 0.458(3) 0.512(3) 0.075(11) Uiso 1 1 d . . . . .
H3C H 0.340(4) 0.516(3) 0.506(3) 0.085(12) Uiso 1 1 d . . . . .
C4 C 0.5462(3) 0.8373(3) 0.5955(3) 0.0541(7) Uani 1 1 d . . . . .
H4A H 0.590(3) 0.787(2) 0.635(2) 0.055(9) Uiso 1 1 d . . . . .
H4B H 0.527(4) 0.893(4) 0.633(3) 0.098(15) Uiso 1 1 d . . . . .
H4C H 0.614(4) 0.862(3) 0.553(3) 0.081(11) Uiso 1 1 d . . . . .
C5 C 0.3196(3) 0.8878(2) 0.4551(2) 0.0483(7) Uani 1 1 d . . . . .
H5A H 0.232(4) 0.873(3) 0.417(3) 0.066(10) Uiso 1 1 d . . . . .
H5B H 0.375(4) 0.924(3) 0.420(3) 0.081(12) Uiso 1 1 d . . . . .
H5C H 0.296(4) 0.941(3) 0.508(3) 0.076(11) Uiso 1 1 d . . . . .
C6 C 0.4659(3) 0.6960(2) 0.4324(2) 0.0496(7) Uani 1 1 d . . . . .
H6A H 0.517(3) 0.645(3) 0.460(3) 0.065(10) Uiso 1 1 d . . . . .
H6B H 0.532(4) 0.724(3) 0.403(3) 0.093(13) Uiso 1 1 d . . . . .
H6C H 0.393(5) 0.653(4) 0.393(4) 0.114(16) Uiso 1 1 d . . . . .
C7 C -0.0551(8) 0.9153(7) 0.8552(6) 0.075(2) Uiso 0.5 1 d . . P A 1
H7A H -0.0477 0.8450 0.8712 0.112 Uiso 0.5 1 calc R U P A 1
H7B H -0.1490 0.9308 0.8429 0.112 Uiso 0.5 1 calc R U P A 1
H7C H -0.0163 0.9562 0.9095 0.112 Uiso 0.5 1 calc R U P A 1
C7A C -0.0719(8) 0.8759(6) 0.8141(6) 0.0718(19) Uiso 0.5 1 d . . P A 2
H7AA H -0.0723 0.8051 0.7972 0.108 Uiso 0.5 1 calc R U P A 2
H7AB H -0.1619 0.9008 0.8029 0.108 Uiso 0.5 1 calc R U P A 2
H7AC H -0.0423 0.8852 0.8826 0.108 Uiso 0.5 1 calc R U P A 2
C8 C -0.0132(6) 0.9042(5) 0.6063(5) 0.0513(13) Uiso 0.5 1 d . . P A 1
H8A H 0.0464 0.9370 0.5626 0.077 Uiso 0.5 1 calc R U P A 1
H8B H -0.1047 0.9242 0.5903 0.077 Uiso 0.5 1 calc R U P A 1
H8C H -0.0080 0.8321 0.5989 0.077 Uiso 0.5 1 calc R U P A 1
C8A C -0.0445(8) 0.8733(6) 0.6404(6) 0.074(2) Uiso 0.5 1 d . . P A 2
H8AA H 0.0099 0.8755 0.5843 0.111 Uiso 0.5 1 calc R U P A 2
H8AB H -0.1307 0.9025 0.6235 0.111 Uiso 0.5 1 calc R U P A 2
H8AC H -0.0582 0.8042 0.6597 0.111 Uiso 0.5 1 calc R U P A 2
C9 C 0.0185(6) 1.0790(4) 0.7113(5) 0.0448(13) Uiso 0.5 1 d . . P A 1
H9A H 0.0599 1.1200 0.7647 0.067 Uiso 0.5 1 calc R U P A 1
H9B H -0.0764 1.0929 0.7030 0.067 Uiso 0.5 1 calc R U P A 1
H9C H 0.0611 1.0946 0.6514 0.067 Uiso 0.5 1 calc R U P A 1
C9A C -0.0003(7) 1.0741(5) 0.7469(6) 0.0543(16) Uiso 0.5 1 d . . P A 2
H9AA H 0.0155 1.0982 0.8140 0.081 Uiso 0.5 1 calc R U P A 2
H9AB H -0.0940 1.0822 0.7257 0.081 Uiso 0.5 1 calc R U P A 2
H9AC H 0.0560 1.1124 0.7049 0.081 Uiso 0.5 1 calc R U P A 2
C10 C 0.2756(5) 1.0701(2) 0.9174(2) 0.0612(9) Uani 1 1 d . . . . .
H10A H 0.259(5) 1.031(4) 0.978(4) 0.130(18) Uiso 1 1 d . . . . .
H10B H 0.202(5) 1.117(4) 0.904(3) 0.108(15) Uiso 1 1 d . . . . .
H10C H 0.351(6) 1.106(4) 0.943(4) 0.13(2) Uiso 1 1 d . . . . .
C11 C 0.4775(3) 0.9295(3) 0.8512(3) 0.0565(8) Uani 1 1 d . . . . .
H11A H 0.502(4) 0.880(3) 0.804(3) 0.077(12) Uiso 1 1 d . . . . .
H11B H 0.545(5) 0.971(4) 0.863(3) 0.098(15) Uiso 1 1 d . . . . .
H11C H 0.453(4) 0.896(3) 0.907(3) 0.077(11) Uiso 1 1 d . . . . .
C12 C 0.3729(4) 1.0894(2) 0.7173(3) 0.0542(7) Uani 1 1 d . . . . .
H12A H 0.300(3) 1.126(2) 0.694(2) 0.051(8) Uiso 1 1 d . . . . .
H12B H 0.399(4) 1.058(3) 0.664(3) 0.079(12) Uiso 1 1 d . . . . .
H12C H 0.439(4) 1.135(3) 0.747(3) 0.081(12) Uiso 1 1 d . . . . .
C13 C 0.3066(2) 0.70128(15) 0.98581(14) 0.0251(4) Uani 1 1 d . . . . .
C14 C 0.2543(3) 0.79228(18) 1.00575(17) 0.0392(5) Uani 1 1 d . . . . .
H14 H 0.230(3) 0.838(2) 0.957(2) 0.050(8) Uiso 1 1 d . . . . .
C15 C 0.2422(3) 0.8218(2) 1.10106(19) 0.0524(7) Uani 1 1 d . . . . .
H15 H 0.210(4) 0.886(3) 1.115(3) 0.077(11) Uiso 1 1 d . . . . .
C16 C 0.2807(3) 0.7592(2) 1.17590(17) 0.0457(6) Uani 1 1 d . . . . .
H16 H 0.269(3) 0.780(3) 1.238(3) 0.064(10) Uiso 1 1 d . . . . .
C17 C 0.3302(3) 0.66835(19) 1.15622(16) 0.0390(5) Uani 1 1 d . . . . .
H17 H 0.359(3) 0.622(2) 1.208(2) 0.047(8) Uiso 1 1 d . . . . .
C18 C 0.3433(2) 0.63848(17) 1.06148(15) 0.0320(5) Uani 1 1 d . . . . .
H18 H 0.375(2) 0.575(2) 1.0451(18) 0.031(6) Uiso 1 1 d . . . . .
C19 C 0.2406(2) 0.53100(15) 0.85205(14) 0.0256(4) Uani 1 1 d . . . . .
C20 C 0.1120(2) 0.52203(17) 0.88215(17) 0.0319(5) Uani 1 1 d . . . . .
H20 H 0.075(3) 0.577(2) 0.907(2) 0.043(7) Uiso 1 1 d . . . . .
C21 C 0.0429(3) 0.43161(19) 0.87572(19) 0.0416(6) Uani 1 1 d . . . . .
H21 H -0.044(3) 0.427(2) 0.895(2) 0.056(9) Uiso 1 1 d . . . . .
C22 C 0.1013(3) 0.3497(2) 0.8400(2) 0.0509(7) Uani 1 1 d . . . . .
H22 H 0.053(4) 0.290(3) 0.829(3) 0.078(11) Uiso 1 1 d . . . . .
C23 C 0.2299(3) 0.3568(2) 0.8119(2) 0.0535(7) Uani 1 1 d . . . . .
H23 H 0.284(3) 0.303(3) 0.786(3) 0.068(10) Uiso 1 1 d . . . . .
C24 C 0.2995(3) 0.44777(17) 0.81733(18) 0.0371(5) Uani 1 1 d . . . . .
H24 H 0.388(3) 0.452(2) 0.800(2) 0.052(8) Uiso 1 1 d . . . . .
C25 C 0.5081(2) 0.63874(15) 0.84192(15) 0.0265(4) Uani 1 1 d . . . . .
C26 C 0.5467(2) 0.61038(19) 0.75075(17) 0.0359(5) Uani 1 1 d . . . . .
H26 H 0.480(3) 0.599(2) 0.699(2) 0.040(7) Uiso 1 1 d . . . . .
C27 C 0.6793(3) 0.5956(2) 0.7366(2) 0.0450(6) Uani 1 1 d . . . . .
H27 H 0.704(3) 0.580(2) 0.674(2) 0.058(9) Uiso 1 1 d . . . . .
C28 C 0.7733(3) 0.6108(2) 0.8119(2) 0.0497(7) Uani 1 1 d . . . . .
H28 H 0.864(3) 0.605(2) 0.800(2) 0.051(8) Uiso 1 1 d . . . . .
C29 C 0.7365(3) 0.6400(2) 0.9012(2) 0.0510(7) Uani 1 1 d . . . . .
H29 H 0.803(4) 0.654(3) 0.953(3) 0.073(10) Uiso 1 1 d . . . . .
C30 C 0.6041(2) 0.65447(19) 0.91701(17) 0.0365(5) Uani 1 1 d . . . . .
H30 H 0.582(2) 0.6790(19) 0.9746(19) 0.032(6) Uiso 1 1 d . . . . .

loop_
_atom_site_aniso_label
_atom_site_aniso_U_11
_atom_site_aniso_U_22
_atom_site_aniso_U_33
_atom_site_aniso_U_23
_atom_site_aniso_U_13
_atom_site_aniso_U_12
As1 0.02543(11) 0.02007(11) 0.01799(10) 0.00054(7) -0.00024(7) 0.00528(7)
Fe1 0.02660(15) 0.01961(14) 0.01879(14) -0.00134(10) 0.00023(10) 0.00333(10)
Si1 0.0345(3) 0.0254(3) 0.0188(2) -0.0019(2) -0.0017(2) -0.0030(2)
Si2 0.0348(3) 0.0260(3) 0.0300(3) 0.0046(2) 0.0087(2) 0.0008(2)
Si3 0.0341(3) 0.0313(3) 0.0652(5) -0.0038(3) 0.0024(3) 0.0107(3)
Si4 0.0433(3) 0.0243(3) 0.0332(3) -0.0008(2) -0.0030(3) -0.0010(2)
N1 0.0313(8) 0.0216(8) 0.0188(7) -0.0011(6) 0.0029(6) -0.0007(6)
N2 0.0322(9) 0.0197(8) 0.0292(9) -0.0013(7) 0.0021(7) 0.0048(7)
C1 0.0388(13) 0.0570(16) 0.0370(12) -0.0026(11) 0.0018(10) -0.0157(11)
C2 0.0574(16) 0.0504(17) 0.0305(12) 0.0042(11) -0.0123(12) -0.0120(14)
C3 0.0611(17) 0.0269(12) 0.0447(14) -0.0068(10) -0.0044(13) -0.0009(11)
C4 0.0453(15) 0.0500(17) 0.0660(19) 0.0084(15) 0.0015(14) -0.0149(13)
C5 0.0563(17) 0.0372(14) 0.0534(16) 0.0193(13) 0.0131(14) 0.0079(12)
C6 0.0603(17) 0.0460(16) 0.0464(15) 0.0057(13) 0.0290(14) 0.0105(14)
C10 0.102(3) 0.0429(16) 0.0368(14) -0.0129(12) -0.0110(16) 0.0095(17)
C11 0.0467(16) 0.0512(18) 0.069(2) 0.0060(16) -0.0155(15) -0.0021(14)
C12 0.0643(19) 0.0363(15) 0.0624(19) 0.0102(14) 0.0106(16) -0.0091(14)
C13 0.0317(10) 0.0238(10) 0.0199(9) -0.0008(7) 0.0013(7) 0.0015(8)
C14 0.0614(15) 0.0290(12) 0.0286(11) 0.0020(9) 0.0072(10) 0.0124(11)
C15 0.087(2) 0.0373(14) 0.0348(13) -0.0056(11) 0.0152(13) 0.0172(14)
C16 0.0680(17) 0.0469(15) 0.0228(11) -0.0067(10) 0.0100(11) -0.0017(13)
C17 0.0515(14) 0.0439(13) 0.0216(10) 0.0046(9) 0.0022(10) 0.0011(11)
C18 0.0416(12) 0.0289(11) 0.0256(10) 0.0038(9) 0.0005(9) 0.0061(9)
C19 0.0328(10) 0.0224(10) 0.0210(9) 0.0014(7) -0.0042(8) 0.0029(8)
C20 0.0306(11) 0.0302(11) 0.0347(11) 0.0011(9) -0.0004(9) 0.0017(9)
C21 0.0390(13) 0.0419(14) 0.0425(13) 0.0063(11) -0.0034(10) -0.0089(10)
C22 0.0686(18) 0.0304(13) 0.0520(16) -0.0003(11) -0.0020(13) -0.0144(12)
C23 0.075(2) 0.0265(13) 0.0593(17) -0.0083(12) 0.0099(15) 0.0026(12)
C24 0.0459(13) 0.0249(11) 0.0411(13) -0.0028(9) 0.0076(10) 0.0061(9)
C25 0.0262(10) 0.0257(10) 0.0280(10) 0.0046(8) 0.0015(8) 0.0050(8)
C26 0.0321(11) 0.0459(14) 0.0299(11) 0.0013(10) 0.0021(9) 0.0074(10)
C27 0.0393(13) 0.0557(16) 0.0422(14) 0.0064(12) 0.0139(11) 0.0141(11)
C28 0.0276(12) 0.0677(18) 0.0555(16) 0.0209(14) 0.0079(11) 0.0124(11)
C29 0.0301(12) 0.076(2) 0.0457(14) 0.0176(14) -0.0078(11) 0.0022(12)
C30 0.0319(11) 0.0482(14) 0.0290(11) 0.0058(10) -0.0022(9) 0.0028(10)

loop_
_atom_type_symbol
_atom_type_description
_atom_type_scat_dispersion_real
_atom_type_scat_dispersion_imag
_atom_type_scat_source
C C 0.0033 0.0016 'International Tables Vol C Tables 4.2.6.8 and 6.1.1.4'
H H 0.0000 0.0000 'International Tables Vol C Tables 4.2.6.8 and 6.1.1.4'
As As 0.0499 2.0058 'International Tables Vol C Tables 4.2.6.8 and 6.1.1.4'
Fe Fe 0.3463 0.8444 'International Tables Vol C Tables 4.2.6.8 and 6.1.1.4'
N N 0.0061 0.0033 'International Tables Vol C Tables 4.2.6.8 and 6.1.1.4'
Si Si 0.0817 0.0704 'International Tables Vol C Tables 4.2.6.8 and 6.1.1.4'

loop_
_geom_angle_atom_site_label_1
_geom_angle_atom_site_label_2
_geom_angle_atom_site_label_3
_geom_angle
C25 As1 C13 104.73(9)
C25 As1 C19 103.20(9)
C13 As1 C19 99.71(8)
C25 As1 Fe1 106.22(5)
C13 As1 Fe1 119.55(6)
C19 As1 Fe1 121.34(5)
N2 Fe1 N1 141.00(7)
N2 Fe1 As1 112.71(5)
N1 Fe1 As1 106.19(5)
N1 Si1 C2 113.09(11)
N1 Si1 C3 111.57(11)
C2 Si1 C3 108.49(14)
N1 Si1 C1 110.12(10)
C2 Si1 C1 106.71(13)
C3 Si1 C1 106.53(14)
N1 Si2 C4 111.58(12)
N1 Si2 C5 110.72(11)
C4 Si2 C5 107.12(15)
N1 Si2 C6 112.07(12)
C4 Si2 C6 106.48(17)
C5 Si2 C6 108.64(14)
N2 Si3 C7A 113.1(3)
N2 Si3 C8A 115.0(3)
C7A Si3 C8A 84.8(4)
N2 Si3 C9A 116.4(2)
C7A Si3 C9A 107.4(4)
C8A Si3 C9A 115.5(4)
N2 Si3 C9 112.2(2)
N2 Si3 C7 108.0(3)
C9 Si3 C7 107.4(3)
N2 Si3 C8 108.90(19)
C9 Si3 C8 91.4(3)
C7 Si3 C8 127.6(3)
N2 Si4 C12 111.95(13)
N2 Si4 C10 113.35(16)
C12 Si4 C10 107.00(17)
N2 Si4 C11 110.01(13)
C12 Si4 C11 107.86(17)
C10 Si4 C11 106.36(18)
Si1 N1 Si2 122.71(10)
Si1 N1 Fe1 118.26(9)
Si2 N1 Fe1 116.85(9)
Si4 N2 Si3 124.81(10)
Si4 N2 Fe1 118.16(10)
Si3 N2 Fe1 115.96(10)
C14 C13 C18 119.8(2)
C14 C13 As1 118.26(15)
C18 C13 As1 121.96(16)
C13 C14 C15 119.9(2)
C16 C15 C14 119.8(2)
C17 C16 C15 120.3(2)
C16 C17 C18 120.3(2)
C17 C18 C13 119.9(2)
C24 C19 C20 118.9(2)
C24 C19 As1 123.64(17)
C20 C19 As1 117.29(16)
C21 C20 C19 120.7(2)
C22 C21 C20 120.1(3)
C21 C22 C23 119.9(3)
C22 C23 C24 120.3(3)
C19 C24 C23 120.1(2)
C30 C25 C26 119.3(2)
C30 C25 As1 123.99(17)
C26 C25 As1 116.55(16)
C27 C26 C25 120.2(2)
C28 C27 C26 119.8(3)
C29 C28 C27 120.4(2)
C28 C29 C30 120.6(2)
C25 C30 C29 119.7(2)

loop_
_geom_bond_atom_site_label_1
_geom_bond_atom_site_label_2
_geom_bond_distance
As1 C25 1.934(2)
As1 C13 1.934(2)
As1 C19 1.944(2)
As1 Fe1 2.6305(3)
Fe1 N2 1.9175(17)
Fe1 N1 1.9193(17)
Si1 N1 1.7128(18)
Si1 C2 1.870(2)
Si1 C3 1.874(3)
Si1 C1 1.874(3)
Si2 N1 1.7233(17)
Si2 C4 1.862(3)
Si2 C5 1.865(3)
Si2 C6 1.871(3)
Si3 N2 1.7163(18)
Si3 C7A 1.803(8)
Si3 C8A 1.808(8)
Si3 C9A 1.827(7)
Si3 C9 1.895(6)
Si3 C7 1.944(8)
Si3 C8 1.952(6)
Si4 N2 1.7146(19)
Si4 C12 1.869(3)
Si4 C10 1.872(3)
Si4 C11 1.875(3)
C13 C14 1.381(3)
C13 C18 1.392(3)
C14 C15 1.387(4)
C15 C16 1.386(4)
C16 C17 1.367(4)
C17 C18 1.382(3)
C19 C24 1.380(3)
C19 C20 1.390(3)
C20 C21 1.385(3)
C21 C22 1.369(4)
C22 C23 1.379(5)
C23 C24 1.395(4)
C25 C30 1.383(3)
C25 C26 1.396(3)
C26 C27 1.384(3)
C27 C28 1.372(4)
C28 C29 1.369(4)
C29 C30 1.386(4)

loop_
_geom_torsion_atom_site_label_1
_geom_torsion_atom_site_label_2
_geom_torsion_atom_site_label_3
_geom_torsion_atom_site_label_4
_geom_torsion
C2 Si1 N1 Si2 -44.09(18)
C3 Si1 N1 Si2 78.55(15)
C1 Si1 N1 Si2 -163.37(13)
C2 Si1 N1 Fe1 118.58(14)
C3 Si1 N1 Fe1 -118.78(13)
C1 Si1 N1 Fe1 -0.71(14)
C4 Si2 N1 Si1 -156.31(15)
C5 Si2 N1 Si1 84.47(16)
C6 Si2 N1 Si1 -37.00(17)
C4 Si2 N1 Fe1 40.80(17)
C5 Si2 N1 Fe1 -78.42(15)
C6 Si2 N1 Fe1 160.11(13)
C12 Si4 N2 Si3 -72.80(18)
C10 Si4 N2 Si3 48.35(17)
C11 Si4 N2 Si3 167.29(16)
C12 Si4 N2 Fe1 94.85(15)
C10 Si4 N2 Fe1 -144.00(13)
C11 Si4 N2 Fe1 -25.07(17)
C7A Si3 N2 Si4 -116.0(3)
C8A Si3 N2 Si4 148.8(3)
C9A Si3 N2 Si4 9.2(3)
C9 Si3 N2 Si4 26.9(3)
C7 Si3 N2 Si4 -91.3(3)
C8 Si3 N2 Si4 126.5(2)
C7A Si3 N2 Fe1 76.1(3)
C8A Si3 N2 Fe1 -19.1(3)
C9A Si3 N2 Fe1 -158.7(3)
C9 Si3 N2 Fe1 -141.0(2)
C7 Si3 N2 Fe1 100.8(3)
C8 Si3 N2 Fe1 -41.4(2)
C18 C13 C14 C15 1.8(4)
As1 C13 C14 C15 -180.0(2)
C13 C14 C15 C16 -1.0(5)
C14 C15 C16 C17 -0.2(5)
C15 C16 C17 C18 0.6(4)
C16 C17 C18 C13 0.2(4)
C14 C13 C18 C17 -1.5(3)
As1 C13 C18 C17 -179.59(18)
C24 C19 C20 C21 -1.3(3)
As1 C19 C20 C21 173.80(17)
C19 C20 C21 C22 0.4(4)
C20 C21 C22 C23 1.1(4)
C21 C22 C23 C24 -1.8(4)
C20 C19 C24 C23 0.6(3)
As1 C19 C24 C23 -174.1(2)
C22 C23 C24 C19 0.9(4)
C30 C25 C26 C27 1.8(3)
As1 C25 C26 C27 177.1(2)
C25 C26 C27 C28 -1.4(4)
C26 C27 C28 C29 0.4(4)
C27 C28 C29 C30 0.1(5)
C26 C25 C30 C29 -1.3(3)
As1 C25 C30 C29 -176.2(2)
C28 C29 C30 C25 0.3(4)
